data_4075737
loop_
_publ_author_name
'Ye, Shengfa'
'Kaim, Wolfgang'
'Niemeyer, Mark'
'Hosmane, Narayan S.'

_publ_section_title
;
 Stereospecific Intramolecular S\\rightarrow Pt Transmethylation from
 8-(Methylthio)quinoline to Coordinated PtMe2:&#x00A0; Formation
 ofsyn-[fac-PtIVMe3(\m-8-quinolinethiolato)]2with Stacked Quinoline Rings
;
_journal_issue 5
_journal_name_full Organometallics
_journal_page_first 794
_journal_paper_doi 10.1021/om049247l
_journal_volume 24
_journal_year 2005
_chemical_formula_sum 'C12 H15 N Pt S'
_chemical_formula_weight 400.40
_chemical_name_systematic
; 
 ? 
;
_space_group_IT_number 14
_symmetry_cell_setting monoclinic
_symmetry_space_group_name_Hall '-P 2yn'
_symmetry_space_group_name_H-M 'P 1 21/n 1'
_atom_sites_solution_hydrogens geom
_atom_sites_solution_primary Patterson
_atom_sites_solution_secondary difmap
_audit_creation_method SHELXL-97
_cell_angle_alpha 90.00
_cell_angle_beta 104.90(3)
_cell_angle_gamma 90.00
_cell_formula_units_Z 4
_cell_length_a 8.0481(16)
_cell_length_b 14.164(3)
_cell_length_c 10.821(2)
_cell_measurement_temperature 173(2)
_cell_volume 1192.0(4)
_computing_cell_refinement 'Siemens XSCANS'
_computing_data_collection 'Siemens XSCANS'
_computing_data_reduction 'Siemens SHELXTL'?'
_computing_molecular_graphics 'Siemens SHELXTL'?'
_computing_publication_material 'Siemens SHELXTL'?'
_computing_structure_refinement 'SHELXL-97 (Sheldrick, 1997)'
_computing_structure_solution 'SHELXS-97 (Sheldrick, 1990)'
_diffrn_ambient_temperature 173(2)
_diffrn_measured_fraction_theta_full 1.000
_diffrn_measured_fraction_theta_max 1.000
_diffrn_radiation_monochromator graphite
_diffrn_radiation_source 'fine-focus sealed tube'
_diffrn_radiation_type MoK\a
_diffrn_radiation_wavelength 0.71073
_diffrn_reflns_av_R_equivalents 0.0672
_diffrn_reflns_av_sigmaI/netI 0.0356
_diffrn_reflns_limit_h_max 10
_diffrn_reflns_limit_h_min -10
_diffrn_reflns_limit_k_max 18
_diffrn_reflns_limit_k_min -4
_diffrn_reflns_limit_l_max 13
_diffrn_reflns_limit_l_min -14
_diffrn_reflns_number 3076
_diffrn_reflns_theta_full 28.00
_diffrn_reflns_theta_max 28.00
_diffrn_reflns_theta_min 2.42
_exptl_absorpt_coefficient_mu 11.912
_exptl_absorpt_correction_T_max 0.3821
_exptl_absorpt_correction_T_min 0.1244
_exptl_crystal_density_diffrn 2.231
_exptl_crystal_density_method 'not measured'
_exptl_crystal_F_000 752
_exptl_crystal_size_max 0.30
_exptl_crystal_size_mid 0.10
_exptl_crystal_size_min 0.10
_refine_diff_density_max 4.882
_refine_diff_density_min -4.360
_refine_diff_density_rms 0.308
_refine_ls_extinction_method none
_refine_ls_goodness_of_fit_ref 1.081
_refine_ls_hydrogen_treatment mixed
_refine_ls_matrix_type full
_refine_ls_number_parameters 138
_refine_ls_number_reflns 2883
_refine_ls_number_restraints 0
_refine_ls_restrained_S_all 1.081
_refine_ls_R_factor_all 0.0627
_refine_ls_R_factor_gt 0.0503
_refine_ls_shift/su_max 0.001
_refine_ls_shift/su_mean 0.000
_refine_ls_structure_factor_coef Fsqd
_refine_ls_weighting_details 'calc w=1/[\s^2^(Fo^2^)+(0.0909P)^2^+0.1095P] where P=(Fo^2^+2Fc^2^)/3'
_refine_ls_weighting_scheme calc
_refine_ls_wR_factor_gt 0.1212
_refine_ls_wR_factor_ref 0.1306
_reflns_number_gt 2402
_reflns_number_total 2883
_reflns_threshold_expression >2sigma(I)
_cod_data_source_file om049247lsi20041004_091545.cif
_cod_data_source_block PtMe2(mtq)
_cod_depositor_comments
;
The following automatic conversions were performed:

'_symmetry_cell_setting' value 'Monoclinic' changed to 'monoclinic'
according to /home/saulius/struct/CIF-dictionaries/cif_core.dic
dictionary named 'cif_core.dic' version 2.4.1 from 2010-06-29.

Automatic conversion script
Id: cif_fix_values 1715 2011-07-08 13:25:40Z adriana 
;
_cod_original_cell_volume 1192.1(4)
_cod_original_sg_symbol_H-M P21/n
_cod_database_code 4075737

loop_
_symmetry_equiv_pos_as_xyz
'x, y, z'
'-x+1/2, y+1/2, -z+1/2'
'-x, -y, -z'
'x-1/2, -y-1/2, z-1/2'

loop_
_atom_site_label
_atom_site_type_symbol
_atom_site_fract_x
_atom_site_fract_y
_atom_site_fract_z
_atom_site_U_iso_or_equiv
_atom_site_adp_type
_atom_site_occupancy
_atom_site_symmetry_multiplicity
_atom_site_calc_flag
_atom_site_refinement_flags
Pt Pt 0.61872(4) 0.83675(2) 0.79034(3) 0.02738(14) Uani 1 1 d .
S S 0.4859(3) 0.74962(14) 0.9175(2) 0.0334(4) Uani 1 1 d .
N N 0.6897(8) 0.9266(5) 0.9528(6) 0.0277(13) Uani 1 1 d .
C5 C 0.6431(9) 0.8988(5) 1.0617(8) 0.0258(15) Uani 1 1 d .
C1 C 0.7763(11) 1.0064(6) 0.9577(8) 0.0307(16) Uani 1 1 d .
H1A H 0.8106 1.0249 0.8836 0.037 Uiso 1 1 calc R
C6 C 0.5501(12) 0.8140(6) 1.0625(9) 0.0342(18) Uani 1 1 d .
C12 C 0.7240(12) 0.9206(7) 0.6747(8) 0.0364(19) Uani 1 1 d .
H12A H 0.8468 0.9296 0.7146 0.055 Uiso 1 1 calc R
H12B H 0.6661 0.9821 0.6633 0.055 Uiso 1 1 calc R
H12C H 0.7091 0.8902 0.5913 0.055 Uiso 1 1 calc R
C10 C 0.5955(16) 0.6369(6) 0.9622(11) 0.051(3) Uani 1 1 d .
H10A H 0.5353 0.6007 1.0146 0.077 Uiso 1 1 calc R
H10B H 0.7142 0.6485 1.0112 0.077 Uiso 1 1 calc R
H10C H 0.5958 0.6010 0.8848 0.077 Uiso 1 1 calc R
C4 C 0.6826(10) 0.9546(6) 1.1746(8) 0.0289(16) Uani 1 1 d .
C9 C 0.6334(11) 0.9248(7) 1.2851(8) 0.0364(19) Uani 1 1 d .
H9A H 0.6623 0.9619 1.3607 0.044 Uiso 1 1 calc R
C3 C 0.7728(12) 1.0413(6) 1.1720(8) 0.0335(18) Uani 1 1 d .
H3A H 0.7987 1.0813 1.2449 0.040 Uiso 1 1 calc R
C11 C 0.5500(12) 0.7426(7) 0.6413(9) 0.042(2) Uani 1 1 d .
H11A H 0.5939 0.7646 0.5699 0.063 Uiso 1 1 calc R
H11B H 0.4244 0.7378 0.6136 0.063 Uiso 1 1 calc R
H11C H 0.5989 0.6805 0.6695 0.063 Uiso 1 1 calc R
C8 C 0.5446(16) 0.8428(7) 1.2823(10) 0.044(2) Uani 1 1 d .
H8A H 0.5114 0.8229 1.3563 0.052 Uiso 1 1 calc R
C7 C 0.5014(12) 0.7872(6) 1.1706(9) 0.0367(19) Uani 1 1 d .
H7A H 0.4381 0.7305 1.1698 0.044 Uiso 1 1 calc R
C2 C 0.8210(11) 1.0660(6) 1.0662(9) 0.0354(18) Uani 1 1 d .
H2A H 0.8840 1.1225 1.0643 0.043 Uiso 1 1 calc R

loop_
_atom_site_aniso_label
_atom_site_aniso_U_11
_atom_site_aniso_U_22
_atom_site_aniso_U_33
_atom_site_aniso_U_23
_atom_site_aniso_U_13
_atom_site_aniso_U_12
Pt 0.0296(2) 0.02229(19) 0.0295(2) -0.00049(11) 0.00623(13) 0.00199(11)
S 0.0355(10) 0.0235(9) 0.0411(11) 0.0000(8) 0.0095(9) -0.0037(8)
N 0.029(3) 0.023(3) 0.029(3) 0.000(3) 0.004(3) 0.003(3)
C5 0.018(3) 0.021(3) 0.037(4) 0.002(3) 0.006(3) 0.005(3)
C1 0.033(4) 0.023(4) 0.035(4) 0.002(3) 0.007(3) 0.000(3)
C6 0.039(4) 0.018(3) 0.047(5) 0.003(3) 0.013(4) 0.007(3)
C12 0.044(5) 0.035(4) 0.035(4) 0.006(4) 0.016(4) 0.004(4)
C10 0.076(8) 0.018(4) 0.060(7) 0.002(4) 0.019(6) 0.007(5)
C4 0.028(4) 0.026(4) 0.030(4) 0.003(3) 0.002(3) 0.010(3)
C9 0.042(5) 0.042(5) 0.027(4) 0.002(3) 0.011(4) 0.009(4)
C3 0.039(4) 0.026(4) 0.033(4) -0.003(3) 0.005(3) 0.005(3)
C11 0.038(5) 0.045(5) 0.041(5) -0.015(4) 0.006(4) -0.002(4)
C8 0.054(6) 0.045(6) 0.034(5) 0.011(4) 0.014(4) 0.014(4)
C7 0.043(5) 0.029(4) 0.040(5) 0.009(4) 0.014(4) 0.002(4)
C2 0.035(4) 0.024(4) 0.048(5) -0.001(4) 0.012(4) 0.002(3)

loop_
_atom_type_symbol
_atom_type_description
_atom_type_scat_dispersion_real
_atom_type_scat_dispersion_imag
_atom_type_scat_source
C C 0.0033 0.0016 'International Tables Vol C Tables 4.2.6.8 and 6.1.1.4'
H H 0.0000 0.0000 'International Tables Vol C Tables 4.2.6.8 and 6.1.1.4'
N N 0.0061 0.0033 'International Tables Vol C Tables 4.2.6.8 and 6.1.1.4'
S S 0.1246 0.1234 'International Tables Vol C Tables 4.2.6.8 and 6.1.1.4'
Pt Pt -1.7033 8.3905 'International Tables Vol C Tables 4.2.6.8 and 6.1.1.4'

loop_
_geom_angle_atom_site_label_1
_geom_angle_atom_site_label_2
_geom_angle_atom_site_label_3
_geom_angle
C11 Pt C12 88.1(4)
C11 Pt N 176.2(3)
C12 Pt N 95.3(3)
C11 Pt S 92.8(3)
C12 Pt S 176.2(3)
N Pt S 83.92(19)
C6 S C10 101.8(5)
C6 S Pt 100.3(3)
C10 S Pt 111.1(4)
C1 N C5 117.7(7)
C1 N Pt 124.8(6)
C5 N Pt 117.4(5)
N C5 C6 120.5(7)
N C5 C4 121.7(7)
C6 C5 C4 117.9(8)
N C1 C2 124.2(8)
C7 C6 C5 120.4(8)
C7 C6 S 121.8(7)
C5 C6 S 117.7(7)
C9 C4 C5 120.7(8)
C9 C4 C3 121.7(8)
C5 C4 C3 117.6(7)
C8 C9 C4 119.7(8)
C2 C3 C4 119.9(8)
C9 C8 C7 120.6(9)
C6 C7 C8 120.8(9)
C3 C2 C1 118.8(8)

loop_
_geom_bond_atom_site_label_1
_geom_bond_atom_site_label_2
_geom_bond_distance
Pt C11 2.055(9)
Pt C12 2.059(8)
Pt N 2.126(7)
Pt S 2.305(2)
S C6 1.774(10)
S C10 1.828(10)
N C1 1.322(10)
N C5 1.382(10)
C5 C6 1.416(12)
C5 C4 1.421(11)
C1 C2 1.416(12)
C6 C7 1.379(12)
C4 C9 1.417(11)
C4 C3 1.430(12)
C9 C8 1.360(15)
C3 C2 1.347(12)
C8 C7 1.410(14)
